data_9015371
loop_
_publ_author_name
'Arakcheeva, A.'
'Bindi, L.'
'Pattison, P.'
'Meisser, N.'
'Chapuis, G.'
'Pekov, I.'

_publ_section_title
;
 The incommensurately modulated structures of natural natrite at 120
 and 293 K from synchrotron X-ray data
 T = 293 K
;
_journal_name_full 'American Mineralogist'
_journal_page_first 574
_journal_page_last 581
_journal_paper_doi 10.2138/am.2010.3384
_journal_volume 95
_journal_year 2010
_chemical_compound_source 'Mt. Koashva, Lovozero massif, Kola peninsula, Russia'
_chemical_formula_sum 'C Na1.947 O3'
_chemical_name_mineral Natrite
_space_group_IT_number 12
_symmetry_space_group_name_Hall '-C 2y'
_symmetry_space_group_name_H-M 'C 1 2/m 1'
_cell_angle_alpha 90
_cell_angle_beta 101.464
_cell_angle_gamma 90
_cell_length_a 8.8818
_cell_length_b 5.235
_cell_length_c 6.0455
_cell_formula_units_Z 4
_cell_volume 275.485
_database_code_amcsd 0005044
_exptl_crystal_density_diffrn 2.526
_cod_original_formula_sum 'Na1.947 C O3'
_cod_database_code 9015371

loop_
_space_group_symop_operation_xyz
x,y,z
1/2+x,1/2+y,z
x,-y,z
1/2+x,1/2-y,z
-x,y,-z
1/2-x,1/2+y,-z
-x,-y,-z
1/2-x,1/2-y,-z

loop_
_atom_site_label
_atom_site_fract_x
_atom_site_fract_y
_atom_site_fract_z
_atom_site_occupancy
_atom_site_U_iso_or_equiv
Na1 0.00000 0.00000 0.00000 0.97800 0.01890
Na2 0.00000 0.00000 0.50000 0.97500 0.01820
Na3 0.17065 0.50000 0.74801 0.97000 0.02640
C 0.16426 0.50000 0.24910 1.00000 0.01330
O1 0.10165 0.29451 0.28529 1.00000 0.02830
O2 0.28932 0.50000 0.17760 1.00000 0.02570

loop_
_cod_related_entry_id
_cod_related_entry_database
_cod_related_entry_code
1 AMCSD 0005044
